data_1559719
loop_
_publ_author_name
'Kaufmann, Sebastian'
'Kr\"atschmer, Frederic'
'K\"oppe, Ralf'
'Schon, Thorben'
'Schoo, Christoph'
'Roesky, Peter W.'

_publ_section_title
;
 A cyclopentadienyl functionalized silylene -- a flexible ligand for Si-
 and C-coordination
;
_journal_issue 46
_journal_name_full 'Chemical Science'
_journal_page_first 12446
_journal_page_last 12452
_journal_paper_doi 10.1039/D0SC04174B
_journal_volume 11
_journal_year 2020
_chemical_formula_moiety 'C34 H50 N2 Si Zn, 0.5(C7 H8)'
_chemical_formula_sum 'C37.5 H54 N2 Si Zn'
_chemical_formula_weight 626.28
_space_group_crystal_system monoclinic
_space_group_IT_number 14
_space_group_name_Hall '-P 2yn'
_space_group_name_H-M_alt 'P 1 21/n 1'
_atom_sites_solution_hydrogens mixed
_atom_sites_solution_primary dual
_audit_creation_date 2020-03-24
_audit_creation_method
;
Olex2 1.2
(compiled 2018.05.29 svn.r3508 for OlexSys, GUI svn.r5506)
;
_audit_update_record
;
2020-07-29 deposited with the CCDC.	2020-10-13 downloaded from the CCDC.
;
_cell_angle_alpha 90
_cell_angle_beta 97.269(3)
_cell_angle_gamma 90
_cell_formula_units_Z 4
_cell_length_a 11.4292(5)
_cell_length_b 20.8212(11)
_cell_length_c 16.8791(7)
_cell_measurement_reflns_used 13886
_cell_measurement_temperature 210
_cell_measurement_theta_max 27.01
_cell_measurement_theta_min 1.56
_cell_volume 3984.4(3)
_computing_cell_refinement 'X-Area Recipe 1.33.0.0 (STOE, 2015)'
_computing_data_collection 'X-Area WinXpose 2.0.22.0 (STOE, 2016)'
_computing_data_reduction
;
X-Area Integrate 1.71.0.0 (STOE, 2016)
X-Area X-Red32 1.63.2.0 (STOE, 2017)
;
_computing_molecular_graphics 'Olex2 (Dolomanov et al., 2009)'
_computing_publication_material 'Olex2 (Dolomanov et al., 2009)'
_computing_structure_refinement 'ShelXL (Sheldrick, 2015)'
_computing_structure_solution 'ShelXT (Sheldrick, 2015)'
_diffrn_ambient_temperature 210.0
_diffrn_detector 'image plate (34 cm diameter)'
_diffrn_detector_area_resol_mean 6.67
_diffrn_detector_type 'STOE Imaging Plate'
_diffrn_measured_fraction_theta_full 0.997
_diffrn_measured_fraction_theta_max 0.988
_diffrn_measurement_device '2-circle diffractometer'
_diffrn_measurement_device_type 'STOE IPDS II'
_diffrn_measurement_method 'rotation method, \w scans'
_diffrn_radiation_collimation '0.5 mm diameter, multiple pinhole'
_diffrn_radiation_monochromator 'plane graphite'
_diffrn_radiation_polarisn_norm 0
_diffrn_radiation_probe x-ray
_diffrn_radiation_type MoK\a
_diffrn_radiation_wavelength 0.71073
_diffrn_reflns_av_R_equivalents 0.0490
_diffrn_reflns_av_unetI/netI 0.0628
_diffrn_reflns_Laue_measured_fraction_full 0.997
_diffrn_reflns_Laue_measured_fraction_max 0.988
_diffrn_reflns_limit_h_max 14
_diffrn_reflns_limit_h_min -12
_diffrn_reflns_limit_k_max 25
_diffrn_reflns_limit_k_min -25
_diffrn_reflns_limit_l_max 20
_diffrn_reflns_limit_l_min -20
_diffrn_reflns_number 27224
_diffrn_reflns_point_group_measured_fraction_full 0.997
_diffrn_reflns_point_group_measured_fraction_max 0.988
_diffrn_reflns_theta_full 25.242
_diffrn_reflns_theta_max 26.114
_diffrn_reflns_theta_min 1.561
_diffrn_source 'sealed X-ray tube, 12 x 0.4 mm long-fine focus'
_diffrn_source_current 0.000
_diffrn_source_power 0.000
_diffrn_source_voltage 0
_exptl_absorpt_coefficient_mu 0.670
_exptl_absorpt_correction_T_max 0.8883
_exptl_absorpt_correction_T_min 0.6283
_exptl_absorpt_correction_type multi-scan
_exptl_absorpt_process_details
;
STOE X-Red32, absorption correction by Gaussian integration, analogous to
P. Coppens, "The Evaluation of Absorption and Extinction in Single-Crystal
Structure Analysis", published in: F. R. Ahmed (Editor), "Crystallographic
Computing", Munksgaard, Copenhagen (1970), 255 - 270.
Afterwards scaling of reflection intensities was performed within STOE LANA.
J. Koziskova, F. Hahn, J. Richter, J. Kozisek, "Comparison of different
absorption corrections on the model structure of tetrakis(\m~2~-acetato)-
diaqua-di-copper(II)", Acta Chimica Slovaca, vol. 9, no. 2, 2016, pp. 136 - 140.
;
_exptl_crystal_colour 'clear orange'
_exptl_crystal_colour_lustre clear
_exptl_crystal_colour_primary orange
_exptl_crystal_density_diffrn 1.044
_exptl_crystal_description plank
_exptl_crystal_F_000 1348
_exptl_crystal_size_max 0.494
_exptl_crystal_size_mid 0.202
_exptl_crystal_size_min 0.182
_refine_diff_density_max 0.647
_refine_diff_density_min -0.288
_refine_diff_density_rms 0.089
_refine_ls_extinction_method none
_refine_ls_goodness_of_fit_ref 0.954
_refine_ls_hydrogen_treatment constr
_refine_ls_matrix_type full
_refine_ls_number_parameters 738
_refine_ls_number_reflns 7837
_refine_ls_number_restraints 1112
_refine_ls_restrained_S_all 0.906
_refine_ls_R_factor_all 0.1027
_refine_ls_R_factor_gt 0.0577
_refine_ls_shift/su_max 0.000
_refine_ls_shift/su_mean 0.000
_refine_ls_structure_factor_coef Fsqd
_refine_ls_weighting_details 'w=1/[\s^2^(Fo^2^)+(0.1017P)^2^] where P=(Fo^2^+2Fc^2^)/3'
_refine_ls_weighting_scheme calc
_refine_ls_wR_factor_gt 0.1510
_refine_ls_wR_factor_ref 0.1689
_reflns_Friedel_coverage 0.000
_reflns_number_gt 4703
_reflns_number_total 7837
_reflns_threshold_expression 'I > 2\s(I)'
_cod_data_source_file d0sc04174b2.cif
_cod_data_source_block skp065
_cod_original_formula_sum 'C37.50 H54 N2 Si Zn'
_cod_database_code 1559719
_shelx_shelxl_version_number 2018/3
_shelx_space_group_comment
;
The symmetry employed for this shelxl refinement is uniquely defined
by the following loop, which should always be used as a source of
symmetry information in preference to the above space-group names.
They are only intended as comments.
;
_shelx_estimated_absorpt_t_max 0.888
_shelx_estimated_absorpt_t_min 0.733
_olex2_refinement_description
;
1. Fixed Uiso
 At 1.2 times of:
  All C(H) groups
 At 1.5 times of:
  All C(H,H,H) groups
2. Restrained distances
 C36A-C37A \\sim C37A-C38A \\sim C38A-C39A \\sim C39A-C40A \\sim C40A-C41A
\\sim C41A-C36A
 with sigma of 0.02
 C36A-C40A \\sim C36A-C38A \\sim C41A-C39A \\sim C37A-C41A \\sim C38A-C40A
\\sim C37A-C39A
 with sigma of 0.04
 C35A-C41A \\sim C35A-C37A
 with sigma of 0.04
 C36B-C41B \\sim C41B-C40B \\sim C40B-C39B \\sim C39B-C38B \\sim C38B-C37B
\\sim C37B-C36B
 with sigma of 0.02
 C36B-C38B \\sim C36B-C40B \\sim C37B-C39B \\sim C41B-C37B \\sim C40B-C38B
\\sim C41B-C39B
 with sigma of 0.04
 C35B-C37B \\sim C35B-C41B
 with sigma of 0.04
 C10A-C14A \\sim C14A-C13A \\sim C13A-C12A \\sim C12A-C11A \\sim C11A-C10A
 with sigma of 0.02
 C10A-C13A \\sim C14A-C12A \\sim C13A-C11A \\sim C11A-C14A \\sim C10A-C12A
 with sigma of 0.04
 C10A-C15A \\sim C14A-C19A \\sim C13A-C18A \\sim C12A-C17A \\sim C11A-C16A
 with sigma of 0.02
 C15A-C14A \\sim C15A-C11A \\sim C19A-C10A \\sim C19A-C13A \\sim C18A-C14A
\\sim C18A-C12A \\sim C17A-
 C13A \\sim C17A-C11A \\sim C16A-C12A \\sim C16A-C10A
 with sigma of 0.04
 C10B-C14B \\sim C14B-C13B \\sim C13B-C12B \\sim C12B-C11B \\sim C11B-C10B
 with sigma of 0.02
 C10B-C13B \\sim C14B-C12B \\sim C13B-C11B \\sim C11B-C14B \\sim C10B-C12B
 with sigma of 0.04
 C10B-C15B \\sim C14B-C19B \\sim C13B-C18B \\sim C12B-C17B \\sim C11B-C16B
 with sigma of 0.02
 C15B-C14B \\sim C15B-C11B \\sim C19B-C10B \\sim C19B-C13B \\sim C18B-C14B
\\sim C18B-C12B \\sim C17B-
 C13B \\sim C17B-C11B \\sim C16B-C12B \\sim C16B-C10B
 with sigma of 0.04
 C12C-C13C \\sim C13C-C14C \\sim C14C-C10C \\sim C10C-C11C \\sim C11C-C12C
 with sigma of 0.02
 C12C-C14C \\sim C13C-C10C \\sim C14C-C11C \\sim C11C-C13C \\sim C12C-C10C
 with sigma of 0.04
 C12C-C17C \\sim C13C-C18C \\sim C14C-C19C \\sim C10C-C15C \\sim C11C-C16C
 with sigma of 0.02
 C17C-C13C \\sim C17C-C11C \\sim C18C-C12C \\sim C18C-C14C \\sim C19C-C13C
\\sim C19C-C10C \\sim C15C-
 C14C \\sim C15C-C11C \\sim C16C-C10C \\sim C16C-C12C
 with sigma of 0.04
 C12D-C13D \\sim C13D-C14D \\sim C14D-C10D \\sim C10D-C11D \\sim C11D-C12D
 with sigma of 0.02
 C12D-C14D \\sim C13D-C10D \\sim C14D-C11D \\sim C11D-C13D \\sim C12D-C10D
 with sigma of 0.04
 C12D-C17D \\sim C13D-C18D \\sim C14D-C19D \\sim C10D-C15D \\sim C11D-C16D
 with sigma of 0.02
 C17D-C13D \\sim C17D-C11D \\sim C18D-C12D \\sim C18D-C14D \\sim C19D-C13D
\\sim C19D-C10D \\sim C15D-
 C14D \\sim C15D-C11D \\sim C16D-C10D \\sim C16D-C12D
 with sigma of 0.04
3. Restrained planarity
 C39A, C38A, C37A, C36A, C41A, C40A, C35A
 with sigma of 0.1
 C39B, C40B, C41B, C36B, C37B, C38B, C35B
 with sigma of 0.1
 C10A, C11A, C12A, C13A, C14A, C15A, C16A, C17A, C18A, C19A
 with sigma of 0.1
 C15B, C16B, C17B, C18B, C19B, C10B, C11B, C12B, C13B, C14B
 with sigma of 0.1
 C16C, C17C, C18C, C19C, C15C, C11C, C12C, C13C, C14C, C10C
 with sigma of 0.1
 C15D, C16D, C17D, C18D, C19D, C10D, C11D, C12D, C13D, C14D
 with sigma of 0.1
4. Uiso/Uaniso restraints and constraints
C39A \\sim C38A \\sim C37A \\sim C36A \\sim C41A \\sim C40A \\sim C35A: within
2A with sigma of 0.04 and sigma for terminal atoms of 0.08
C39B \\sim C40B \\sim C41B \\sim C36B \\sim C37B \\sim C38B \\sim C35B: within
2A with sigma of 0.04 and sigma for terminal atoms of 0.08
C10A \\sim C11A \\sim C12A \\sim C13A \\sim C14A \\sim C15A \\sim C16A \\sim
C17A \\sim C18A \\sim C19A: within 2A with sigma of 0.04 and sigma for terminal
atoms of 0.08
C15B \\sim C16B \\sim C17B \\sim C18B \\sim C19B \\sim C10B \\sim C11B \\sim
C12B \\sim C13B \\sim C14B: within 2A with sigma of 0.04 and sigma for terminal
atoms of 0.08
C16C \\sim C17C \\sim C18C \\sim C19C \\sim C15C \\sim C11C \\sim C12C \\sim
C13C \\sim C14C \\sim C10C: within 2A with sigma of 0.04 and sigma for terminal
atoms of 0.08
C15D \\sim C16D \\sim C17D \\sim C18D \\sim C19D \\sim C10D \\sim C11D \\sim
C12D \\sim C13D \\sim C14D: within 2A with sigma of 0.04 and sigma for terminal
atoms of 0.08
5. Rigid body (RIGU) restrains
 C39A, C38A, C37A, C36A, C41A, C40A, C35A
 with sigma for 1-2 distances of 0.004 and sigma for 1-3 distances of 0.004
 C39B, C40B, C41B, C36B, C37B, C38B, C35B
 with sigma for 1-2 distances of 0.004 and sigma for 1-3 distances of 0.004
 C10A, C11A, C12A, C13A, C14A, C15A, C16A, C17A, C18A, C19A
 with sigma for 1-2 distances of 0.004 and sigma for 1-3 distances of 0.004
 C15B, C16B, C17B, C18B, C19B, C10B, C11B, C12B, C13B, C14B
 with sigma for 1-2 distances of 0.004 and sigma for 1-3 distances of 0.004
 C16C, C17C, C18C, C19C, C15C, C11C, C12C, C13C, C14C, C10C
 with sigma for 1-2 distances of 0.004 and sigma for 1-3 distances of 0.004
 C15D, C16D, C17D, C18D, C19D, C10D, C11D, C12D, C13D, C14D
 with sigma for 1-2 distances of 0.004 and sigma for 1-3 distances of 0.004
6. Others
 Fixed Sof: C10A(0.25) C11A(0.25) C12A(0.25) C13A(0.25) C14A(0.25) C15A(0.25)
 H15A(0.25) H15B(0.25) H15C(0.25) C16A(0.25) H16A(0.25) H16B(0.25) H16C(0.25)
 C17A(0.25) H17A(0.25) H17B(0.25) H17C(0.25) C18A(0.25) H18A(0.25) H18B(0.25)
 H18C(0.25) C19A(0.25) H19A(0.25) H19B(0.25) H19C(0.25) C15B(0.25) H15D(0.25)
 H15E(0.25) H15F(0.25) C16C(0.25) H16D(0.25) H16E(0.25) H16F(0.25) C15D(0.25)
 H15G(0.25) H15H(0.25) H15I(0.25) C16B(0.25) H16G(0.25) H16H(0.25) H16I(0.25)
 C17C(0.25) H17D(0.25) H17E(0.25) H17F(0.25) C16D(0.25) H16J(0.25) H16K(0.25)
 H16L(0.25) C17B(0.25) H17G(0.25) H17H(0.25) H17I(0.25) C18C(0.25) H18D(0.25)
 H18E(0.25) H18F(0.25) C17D(0.25) H17J(0.25) H17K(0.25) H17L(0.25) C18B(0.25)
 H18G(0.25) H18H(0.25) H18I(0.25) C19C(0.25) H19D(0.25) H19E(0.25) H19F(0.25)
 C18D(0.25) H18J(0.25) H18K(0.25) H18L(0.25) C19B(0.25) H19G(0.25) H19H(0.25)
 H19I(0.25) C15C(0.25) H15J(0.25) H15K(0.25) H15L(0.25) C19D(0.25) H19J(0.25)
 H19K(0.25) H19L(0.25) C10B(0.25) C11C(0.25) C10D(0.25) C11B(0.25) C12C(0.25)
 C11D(0.25) C12B(0.25) C13C(0.25) C12D(0.25) C13B(0.25) C14C(0.25) C13D(0.25)
 C14B(0.25) C10C(0.25) C14D(0.25) C35A(0.25) H41A(0.25) H41B(0.25) H41C(0.25)
 C39A(0.25) H35A(0.25) C38A(0.25) H36A(0.25) C37A(0.25) H37A(0.25) C36A(0.25)
 C41A(0.25) H39A(0.25) C40A(0.25) H40A(0.25) C35B(0.25) H35B(0.25) H35C(0.25)
 H35D(0.25) C39B(0.25) H39B(0.25) C40B(0.25) H40B(0.25) C41B(0.25) H41D(0.25)
 C36B(0.25) C37B(0.25) H37B(0.25) C38B(0.25) H38B(0.25)
7.a Riding coordinates:
 C16C(H16D,H16E,H16F), C16B(H16G,H16H,H16I), C18B(H18G,H18H,H18I)
7.b Free rotating group:
 C35A(C39A,C38A,C37A,C36A,C41A,C40A), C35B(C39B,C40B,C41B,C36B,C37B,C38B)
7.c Aromatic/amide H refined with riding coordinates:
 C22(H22), C23(H23), C24(H24), C25(H25), C26(H26), C39A(H35A), C38A(H36A),
 C37A(H37A), C41A(H39A), C40A(H40A), C39B(H39B), C40B(H40B), C41B(H41D),
 C37B(H37B), C38B(H38B)
7.d Idealised Me refined as rotating group:
 C6(H6A,H6B,H6C), C7(H7A,H7B,H7C), C8(H8A,H8B,H8C), C9(H9A,H9B,H9C), C15A(H15A,
 H15B,H15C), C16A(H16A,H16B,H16C), C17A(H17A,H17B,H17C), C18A(H18A,H18B,H18C),
 C19A(H19A,H19B,H19C), C28(H28A,H28B,H28C), C29(H29A,H29B,H29C), C30(H30A,H30B,
 H30C), C32(H32A,H32B,H32C), C33(H33A,H33B,H33C), C34(H34A,H34B,H34C),
 C15B(H15D,H15E,H15F), C15D(H15G,H15H,H15I), C17C(H17D,H17E,H17F), C16D(H16J,
 H16K,H16L), C17B(H17G,H17H,H17I), C18C(H18D,H18E,H18F), C17D(H17J,H17K,H17L),
 C19C(H19D,H19E,H19F), C18D(H18J,H18K,H18L), C19B(H19G,H19H,H19I), C15C(H15J,
 H15K,H15L), C19D(H19J,H19K,H19L), C35A(H41A,H41B,H41C), C35B(H35B,H35C,H35D)
;
_olex2_diffrn_ambient_temperature_device 'Oxford Cryosystems'
_olex2_submission_special_instructions 'No special instructions were received'

loop_
_space_group_symop_operation_xyz
'x, y, z'
'-x+1/2, y+1/2, -z+1/2'
'-x, -y, -z'
'x-1/2, -y-1/2, z-1/2'

loop_
_atom_site_label
_atom_site_type_symbol
_atom_site_fract_x
_atom_site_fract_y
_atom_site_fract_z
_atom_site_U_iso_or_equiv
_atom_site_adp_type
_atom_site_occupancy
_atom_site_site_symmetry_order
_atom_site_calc_flag
_atom_site_refinement_flags_posn
_atom_site_refinement_flags_adp
_atom_site_refinement_flags_occupancy
_atom_site_disorder_assembly
_atom_site_disorder_group
Zn1 Zn 0.15211(4) 0.30905(3) 0.47035(3) 0.06066(19) Uani 1 1 d . . . . .
Si1 Si 0.33481(8) 0.33819(4) 0.43715(5) 0.0358(2) Uani 1 1 d . . . . .
N1 N 0.4287(3) 0.26650(13) 0.43927(15) 0.0398(7) Uani 1 1 d . . . . .
N2 N 0.4392(3) 0.33856(13) 0.52979(15) 0.0380(6) Uani 1 1 d . . . . .
C1 C 0.3472(3) 0.39660(15) 0.36172(18) 0.0380(8) Uani 1 1 d . . . . .
C2 C 0.2537(3) 0.43993(16) 0.3302(2) 0.0428(8) Uani 1 1 d . . . . .
C3 C 0.2936(4) 0.47445(16) 0.2685(2) 0.0489(10) Uani 1 1 d . . . . .
C4 C 0.4103(4) 0.45439(17) 0.25981(19) 0.0463(9) Uani 1 1 d . . . . .
C5 C 0.4445(3) 0.40781(16) 0.31677(19) 0.0405(8) Uani 1 1 d . . . . .
C6 C 0.1383(4) 0.4488(2) 0.3615(3) 0.0629(11) Uani 1 1 d . . . . .
H6A H 0.088224 0.411983 0.347051 0.094 Uiso 1 1 calc GR . . . .
H6B H 0.100264 0.487376 0.338485 0.094 Uiso 1 1 calc GR . . . .
H6C H 0.151577 0.452943 0.419135 0.094 Uiso 1 1 calc GR . . . .
C7 C 0.2259(5) 0.5275(2) 0.2210(3) 0.0797(16) Uani 1 1 d . . . . .
H7A H 0.278997 0.562637 0.213323 0.120 Uiso 1 1 calc GR . . . .
H7B H 0.163217 0.542817 0.249892 0.120 Uiso 1 1 calc GR . . . .
H7C H 0.192138 0.510890 0.169435 0.120 Uiso 1 1 calc GR . . . .
C8 C 0.4833(5) 0.4780(2) 0.1969(2) 0.0685(13) Uani 1 1 d . . . . .
H8A H 0.564667 0.483078 0.220469 0.103 Uiso 1 1 calc GR . . . .
H8B H 0.452814 0.518995 0.176255 0.103 Uiso 1 1 calc GR . . . .
H8C H 0.479176 0.447044 0.153701 0.103 Uiso 1 1 calc GR . . . .
C9 C 0.5627(4) 0.3752(2) 0.3287(2) 0.0550(10) Uani 1 1 d . . . . .
H9A H 0.581450 0.362995 0.384370 0.083 Uiso 1 1 calc GR . . . .
H9B H 0.622541 0.404393 0.314153 0.083 Uiso 1 1 calc GR . . . .
H9C H 0.560394 0.337125 0.295455 0.083 Uiso 1 1 calc GR . . . .
C10A C 0.024(2) 0.3011(13) 0.5557(16) 0.058(7) Uani 0.25 1 d D U P A 1
C11A C -0.032(2) 0.3261(14) 0.4837(15) 0.059(7) Uani 0.25 1 d D U P A 1
C12A C -0.030(3) 0.2789(14) 0.4246(16) 0.063(7) Uani 0.25 1 d D U P A 1
C13A C 0.031(3) 0.2251(14) 0.4596(15) 0.061(8) Uani 0.25 1 d D U P A 1
C14A C 0.067(3) 0.2392(15) 0.5412(16) 0.060(8) Uani 0.25 1 d D U P A 1
C15A C 0.029(4) 0.3357(19) 0.637(2) 0.095(13) Uani 0.25 1 d D U P A 1
H15A H 0.110900 0.338979 0.661438 0.142 Uiso 0.25 1 calc GR . P A 1
H15B H -0.015332 0.311476 0.672228 0.142 Uiso 0.25 1 calc GR . P A 1
H15C H -0.003861 0.378444 0.629357 0.142 Uiso 0.25 1 calc GR . P A 1
C16A C -0.099(4) 0.3912(16) 0.477(3) 0.078(9) Uani 0.25 1 d D U P A 1
H16A H -0.128470 0.400265 0.527470 0.118 Uiso 0.25 1 calc GR . P A 1
H16B H -0.163972 0.388928 0.434748 0.118 Uiso 0.25 1 calc GR . P A 1
H16C H -0.044982 0.425018 0.465850 0.118 Uiso 0.25 1 calc GR . P A 1
C17A C -0.091(4) 0.285(2) 0.3376(18) 0.094(13) Uani 0.25 1 d D U P A 1
H17A H -0.082000 0.327949 0.318467 0.141 Uiso 0.25 1 calc GR . P A 1
H17B H -0.174100 0.274559 0.335921 0.141 Uiso 0.25 1 calc GR . P A 1
H17C H -0.054779 0.254584 0.303997 0.141 Uiso 0.25 1 calc GR . P A 1
C18A C 0.042(4) 0.1586(16) 0.420(2) 0.088(11) Uani 0.25 1 d D U P A 1
H18A H -0.015585 0.155453 0.372657 0.131 Uiso 0.25 1 calc GR . P A 1
H18B H 0.027090 0.125077 0.457437 0.131 Uiso 0.25 1 calc GR . P A 1
H18C H 0.120545 0.153787 0.405342 0.131 Uiso 0.25 1 calc GR . P A 1
C19A C 0.126(5) 0.191(2) 0.604(2) 0.102(15) Uani 0.25 1 d D U P A 1
H19A H 0.210120 0.198632 0.612562 0.153 Uiso 0.25 1 calc GR . P A 1
H19B H 0.111552 0.147244 0.583985 0.153 Uiso 0.25 1 calc GR . P A 1
H19C H 0.092955 0.195819 0.653528 0.153 Uiso 0.25 1 calc GR . P A 1
C20 C 0.4832(3) 0.28200(15) 0.51214(18) 0.0364(7) Uani 1 1 d . . . . .
C21 C 0.5723(3) 0.24356(16) 0.56352(19) 0.0393(8) Uani 1 1 d . . . . .
C22 C 0.6899(4) 0.24579(19) 0.5525(2) 0.0544(10) Uani 1 1 d . . . . .
H22 H 0.714579 0.270928 0.511383 0.065 Uiso 1 1 calc R . . . .
C23 C 0.7717(4) 0.2102(2) 0.6031(3) 0.0679(12) Uani 1 1 d . . . . .
H23 H 0.852013 0.211974 0.596253 0.081 Uiso 1 1 calc R . . . .
C24 C 0.7371(4) 0.17273(19) 0.6626(3) 0.0650(13) Uani 1 1 d . . . . .
H24 H 0.792988 0.148687 0.695922 0.078 Uiso 1 1 calc R . . . .
C25 C 0.6203(4) 0.17061(19) 0.6731(2) 0.0594(11) Uani 1 1 d . . . . .
H25 H 0.596128 0.144935 0.713848 0.071 Uiso 1 1 calc R . . . .
C26 C 0.5376(4) 0.20570(18) 0.6245(2) 0.0500(9) Uani 1 1 d . . . . .
H26 H 0.457797 0.204086 0.632606 0.060 Uiso 1 1 calc R . . . .
C27 C 0.4225(4) 0.20376(17) 0.3962(2) 0.0542(11) Uani 1 1 d . . . . .
C28 C 0.3422(5) 0.2154(2) 0.3185(2) 0.0731(15) Uani 1 1 d . . . . .
H28A H 0.263772 0.226353 0.330293 0.110 Uiso 1 1 calc GR . . . .
H28B H 0.338375 0.176751 0.286168 0.110 Uiso 1 1 calc GR . . . .
H28C H 0.373388 0.250398 0.289623 0.110 Uiso 1 1 calc GR . . . .
C29 C 0.5444(6) 0.1831(3) 0.3784(3) 0.095(2) Uani 1 1 d . . . . .
H29A H 0.576905 0.215835 0.346623 0.142 Uiso 1 1 calc GR . . . .
H29B H 0.538056 0.142905 0.348988 0.142 Uiso 1 1 calc GR . . . .
H29C H 0.595927 0.177249 0.428114 0.142 Uiso 1 1 calc GR . . . .
C30 C 0.3693(6) 0.1536(2) 0.4453(3) 0.094(2) Uani 1 1 d . . . . .
H30A H 0.422200 0.145536 0.493906 0.141 Uiso 1 1 calc GR . . . .
H30B H 0.357492 0.114168 0.414738 0.141 Uiso 1 1 calc GR . . . .
H30C H 0.294143 0.168834 0.458798 0.141 Uiso 1 1 calc GR . . . .
C31 C 0.4810(3) 0.38812(17) 0.5905(2) 0.0464(9) Uani 1 1 d . . . . .
C32 C 0.5916(5) 0.4182(3) 0.5666(3) 0.0812(15) Uani 1 1 d . . . . .
H32A H 0.655397 0.387218 0.573577 0.122 Uiso 1 1 calc GR . . . .
H32B H 0.612770 0.455468 0.599909 0.122 Uiso 1 1 calc GR . . . .
H32C H 0.577581 0.431322 0.511098 0.122 Uiso 1 1 calc GR . . . .
C33 C 0.3828(5) 0.4381(2) 0.5870(3) 0.0728(14) Uani 1 1 d . . . . .
H33A H 0.368545 0.455944 0.533601 0.109 Uiso 1 1 calc GR . . . .
H33B H 0.406043 0.472110 0.624988 0.109 Uiso 1 1 calc GR . . . .
H33C H 0.311219 0.417886 0.600245 0.109 Uiso 1 1 calc GR . . . .
C34 C 0.5021(5) 0.3604(2) 0.6740(2) 0.0767(15) Uani 1 1 d . . . . .
H34A H 0.430653 0.339690 0.686526 0.115 Uiso 1 1 calc GR . . . .
H34B H 0.523669 0.394649 0.712027 0.115 Uiso 1 1 calc GR . . . .
H34C H 0.565401 0.329157 0.676944 0.115 Uiso 1 1 calc GR . . . .
C15B C 0.087(3) 0.311(2) 0.6580(15) 0.125(14) Uani 0.25 1 d D U P A 2
H15D H 0.171088 0.304695 0.671700 0.187 Uiso 0.25 1 calc GR . P A 2
H15E H 0.044822 0.286740 0.694399 0.187 Uiso 0.25 1 calc GR . P A 2
H15F H 0.068542 0.356362 0.662119 0.187 Uiso 0.25 1 calc GR . P A 2
C16C C 0.035(4) 0.3840(19) 0.621(2) 0.15(2) Uani 0.25 1 d D U P A 3
H16D H 0.086867 0.372768 0.668627 0.223 Uiso 0.25 1 d R . P A 3
H16E H -0.042933 0.394078 0.634817 0.223 Uiso 0.25 1 d R . P A 3
H16F H 0.065977 0.421118 0.595757 0.223 Uiso 0.25 1 d R . P A 3
C15D C 0.046(4) 0.3636(19) 0.636(2) 0.090(10) Uani 0.25 1 d D U P A 4
H15G H 0.128135 0.358456 0.658053 0.135 Uiso 0.25 1 calc GR . P A 4
H15H H -0.004029 0.352591 0.676294 0.135 Uiso 0.25 1 calc GR . P A 4
H15I H 0.031881 0.407832 0.619524 0.135 Uiso 0.25 1 calc GR . P A 4
C16B C -0.061(3) 0.3959(15) 0.525(2) 0.145(14) Uani 0.25 1 d D U P A 2
H16G H -0.064579 0.402814 0.581270 0.218 Uiso 0.25 1 d R . P A 2
H16H H -0.007779 0.427284 0.505870 0.218 Uiso 0.25 1 d R . P A 2
H16I H -0.138699 0.400704 0.495410 0.218 Uiso 0.25 1 d R . P A 2
C17C C -0.109(4) 0.3912(19) 0.445(2) 0.115(15) Uani 0.25 1 d D U P A 3
H17D H -0.077495 0.429035 0.473875 0.172 Uiso 0.25 1 calc GR . P A 3
H17E H -0.192270 0.387013 0.450754 0.172 Uiso 0.25 1 calc GR . P A 3
H17F H -0.099595 0.395268 0.389209 0.172 Uiso 0.25 1 calc GR . P A 3
C16D C -0.090(4) 0.4074(18) 0.477(3) 0.107(16) Uani 0.25 1 d D U P A 4
H16J H -0.057424 0.435310 0.520275 0.161 Uiso 0.25 1 calc GR . P A 4
H16K H -0.175105 0.407048 0.473540 0.161 Uiso 0.25 1 calc GR . P A 4
H16L H -0.066654 0.423077 0.427069 0.161 Uiso 0.25 1 calc GR . P A 4
C17B C -0.105(4) 0.314(2) 0.361(2) 0.141(18) Uani 0.25 1 d D U P A 2
H17G H -0.051999 0.337434 0.331100 0.212 Uiso 0.25 1 calc GR . P A 2
H17H H -0.168092 0.342527 0.372988 0.212 Uiso 0.25 1 calc GR . P A 2
H17I H -0.138269 0.277839 0.330399 0.212 Uiso 0.25 1 calc GR . P A 2
C18C C -0.088(4) 0.249(2) 0.357(2) 0.145(17) Uani 0.25 1 d D U P A 3
H18D H -0.172109 0.258383 0.350569 0.218 Uiso 0.25 1 calc GR . P A 3
H18E H -0.077636 0.202882 0.349025 0.218 Uiso 0.25 1 calc GR . P A 3
H18F H -0.050720 0.272426 0.317855 0.218 Uiso 0.25 1 calc GR . P A 3
C17D C -0.112(3) 0.285(2) 0.357(2) 0.080(10) Uani 0.25 1 d D U P A 4
H17J H -0.182426 0.311574 0.352564 0.120 Uiso 0.25 1 calc GR . P A 4
H17K H -0.132909 0.241364 0.342674 0.120 Uiso 0.25 1 calc GR . P A 4
H17L H -0.058501 0.301776 0.321562 0.120 Uiso 0.25 1 calc GR . P A 4
C18B C 0.018(4) 0.1734(17) 0.393(2) 0.135(18) Uani 0.25 1 d D U P A 2
H18G H -0.054944 0.172674 0.357314 0.202 Uiso 0.25 1 d R . P A 2
H18H H 0.083666 0.180594 0.362604 0.202 Uiso 0.25 1 d R . P A 2
H18I H 0.029146 0.132544 0.420804 0.202 Uiso 0.25 1 d R . P A 2
C19C C 0.069(3) 0.1536(14) 0.480(3) 0.140(15) Uani 0.25 1 d D U P A 3
H19D H 0.100259 0.151416 0.429212 0.210 Uiso 0.25 1 calc GR . P A 3
H19E H -0.001993 0.127713 0.477327 0.210 Uiso 0.25 1 calc GR . P A 3
H19F H 0.127275 0.137374 0.521956 0.210 Uiso 0.25 1 calc GR . P A 3
C18D C 0.013(3) 0.1678(16) 0.448(3) 0.102(11) Uani 0.25 1 d D U P A 4
H18J H -0.059026 0.156933 0.414729 0.153 Uiso 0.25 1 calc GR . P A 4
H18K H 0.026852 0.137259 0.492018 0.153 Uiso 0.25 1 calc GR . P A 4
H18L H 0.078924 0.166216 0.417060 0.153 Uiso 0.25 1 calc GR . P A 4
C19B C 0.140(4) 0.1707(17) 0.580(2) 0.113(13) Uani 0.25 1 d D U P A 2
H19G H 0.157871 0.139113 0.540849 0.169 Uiso 0.25 1 calc GR . P A 2
H19H H 0.092143 0.150936 0.616734 0.169 Uiso 0.25 1 calc GR . P A 2
H19I H 0.212716 0.186493 0.609060 0.169 Uiso 0.25 1 calc GR . P A 2
C15C C 0.152(3) 0.235(2) 0.649(2) 0.143(17) Uani 0.25 1 d D U P A 3
H15J H 0.151717 0.188611 0.647748 0.214 Uiso 0.25 1 calc GR . P A 3
H15K H 0.118983 0.249859 0.696083 0.214 Uiso 0.25 1 calc GR . P A 3
H15L H 0.231788 0.250861 0.650392 0.214 Uiso 0.25 1 calc GR . P A 3
C19D C 0.114(3) 0.214(2) 0.624(2) 0.094(12) Uani 0.25 1 d D U P A 4
H19J H 0.081505 0.171261 0.621184 0.141 Uiso 0.25 1 calc GR . P A 4
H19K H 0.107049 0.233051 0.675360 0.141 Uiso 0.25 1 calc GR . P A 4
H19L H 0.196793 0.212412 0.615781 0.141 Uiso 0.25 1 calc GR . P A 4
C10B C 0.050(2) 0.2883(13) 0.5727(15) 0.083(8) Uani 0.25 1 d D U P A 2
C11C C 0.024(3) 0.3245(15) 0.5588(18) 0.079(8) Uani 0.25 1 d D U P A 3
C10D C 0.019(3) 0.3209(15) 0.5665(19) 0.083(10) Uani 0.25 1 d D U P A 4
C11B C -0.018(2) 0.3278(15) 0.5122(14) 0.087(8) Uani 0.25 1 d D U P A 2
C12C C -0.039(3) 0.3282(16) 0.4819(17) 0.089(11) Uani 0.25 1 d D U P A 3
C11D C -0.044(3) 0.3417(16) 0.4920(17) 0.082(9) Uani 0.25 1 d D U P A 4
C12B C -0.037(3) 0.2904(13) 0.4394(18) 0.078(8) Uani 0.25 1 d D U P A 2
C13C C -0.031(3) 0.2683(13) 0.4453(19) 0.090(9) Uani 0.25 1 d D U P A 3
C12D C -0.053(2) 0.2873(14) 0.440(2) 0.080(9) Uani 0.25 1 d D U P A 4
C13B C 0.018(3) 0.2278(14) 0.4538(16) 0.072(9) Uani 0.25 1 d D U P A 2
C14C C 0.038(2) 0.2271(15) 0.4988(17) 0.085(8) Uani 0.25 1 d D U P A 3
C13D C 0.004(2) 0.2329(16) 0.4808(18) 0.071(7) Uani 0.25 1 d D U P A 4
C14B C 0.072(3) 0.2266(14) 0.5370(14) 0.071(8) Uani 0.25 1 d D U P A 2
C10C C 0.072(3) 0.2624(13) 0.5695(18) 0.072(7) Uani 0.25 1 d D U P A 3
C14D C 0.049(2) 0.2543(15) 0.5601(19) 0.076(9) Uani 0.25 1 d D U P A 4
C35A C 0.6621(13) -0.0324(7) 0.2834(6) 0.071(6) Uani 0.25 1 d D U P B -1
H41A H 0.691445 0.000042 0.249717 0.107 Uiso 0.25 1 calc GR . P B -1
H41B H 0.581680 -0.043494 0.262383 0.107 Uiso 0.25 1 calc GR . P B -1
H41C H 0.711386 -0.070369 0.284340 0.107 Uiso 0.25 1 calc GR . P B -1
C39A C 0.6689(12) 0.0423(5) 0.5215(5) 0.072(4) Uani 0.25 1 d DG U P B -1
H35A H 0.670083 0.058828 0.573382 0.086 Uiso 0.25 1 calc R . P B -1
C38A C 0.7626(10) 0.0540(6) 0.4783(6) 0.064(4) Uani 0.25 1 d DG U P B -1
H36A H 0.827632 0.078390 0.500974 0.077 Uiso 0.25 1 calc R . P B -1
C37A C 0.7596(8) 0.0297(5) 0.4022(6) 0.057(5) Uani 0.25 1 d DG U P B -1
H37A H 0.823143 0.037880 0.373288 0.069 Uiso 0.25 1 calc R . P B -1
C36A C 0.6647(8) -0.0066(4) 0.3669(5) 0.048(3) Uani 0.25 1 d DG U P B -1
C41A C 0.5716(7) -0.0177(4) 0.4111(7) 0.058(3) Uani 0.25 1 d DG U P B -1
H39A H 0.506264 -0.041921 0.388610 0.070 Uiso 0.25 1 calc R . P B -1
C40A C 0.5741(10) 0.0063(5) 0.4875(6) 0.073(4) Uani 0.25 1 d DG U P B -1
H40A H 0.510861 -0.001914 0.516665 0.088 Uiso 0.25 1 calc R . P B -1
C35B C 0.7622(16) 0.0271(7) 0.4995(4) 0.095(9) Uani 0.25 1 d D U P C -2
H35B H 0.691361 0.024670 0.525453 0.142 Uiso 0.25 1 calc GR . P C -2
H35C H 0.798772 0.068876 0.509593 0.142 Uiso 0.25 1 calc GR . P C -2
H35D H 0.816905 -0.006178 0.520464 0.142 Uiso 0.25 1 calc GR . P C -2
C39B C 0.6710(10) 0.0011(6) 0.2465(5) 0.058(4) Uani 0.25 1 d DG U P C -2
H39B H 0.650713 -0.004405 0.191227 0.069 Uiso 0.25 1 calc R . P C -2
C40B C 0.6484(12) -0.0475(5) 0.2991(6) 0.068(5) Uani 0.25 1 d DG U P C -2
H40B H 0.612982 -0.086060 0.279487 0.081 Uiso 0.25 1 calc R . P C -2
C41B C 0.6782(12) -0.0387(4) 0.3799(6) 0.056(4) Uani 0.25 1 d DG U P C -2
H41D H 0.662862 -0.071697 0.415184 0.067 Uiso 0.25 1 calc R . P C -2
C36B C 0.7306(9) 0.0179(4) 0.4108(4) 0.048(4) Uani 0.25 1 d DG U P C -2
C37B C 0.7526(8) 0.0660(4) 0.3571(5) 0.041(3) Uani 0.25 1 d DG U P C -2
H37B H 0.787800 0.104729 0.376444 0.050 Uiso 0.25 1 calc R . P C -2
C38B C 0.7232(9) 0.0574(5) 0.2760(5) 0.062(3) Uani 0.25 1 d DG U P C -2
H38B H 0.738842 0.090200 0.240462 0.075 Uiso 0.25 1 calc R . P C -2

loop_
_atom_site_aniso_label
_atom_site_aniso_U_11
_atom_site_aniso_U_22
_atom_site_aniso_U_33
_atom_site_aniso_U_23
_atom_site_aniso_U_13
_atom_site_aniso_U_12
Zn1 0.0506(3) 0.0694(4) 0.0630(3) 0.0044(2) 0.0112(2) -0.0120(2)
Si1 0.0412(5) 0.0311(4) 0.0334(4) 0.0009(4) -0.0017(3) -0.0008(4)
N1 0.0529(18) 0.0300(14) 0.0342(13) 0.0002(11) -0.0031(12) 0.0017(13)
N2 0.0488(16) 0.0309(14) 0.0326(13) -0.0005(11) -0.0019(11) -0.0012(13)
C1 0.0453(19) 0.0294(16) 0.0366(16) 0.0020(13) -0.0049(14) -0.0015(14)
C2 0.048(2) 0.0307(17) 0.0451(18) -0.0037(14) -0.0121(15) 0.0010(15)
C3 0.068(3) 0.0297(17) 0.0423(18) 0.0013(14) -0.0177(17) -0.0042(17)
C4 0.063(2) 0.0386(19) 0.0348(16) -0.0006(14) -0.0039(15) -0.0111(17)
C5 0.049(2) 0.0347(18) 0.0362(16) -0.0027(13) -0.0023(14) -0.0063(15)
C6 0.053(2) 0.054(2) 0.077(3) -0.001(2) -0.007(2) 0.016(2)
C7 0.101(4) 0.055(3) 0.073(3) 0.019(2) -0.028(3) 0.007(3)
C8 0.096(4) 0.061(3) 0.048(2) 0.0116(19) 0.007(2) -0.020(3)
C9 0.052(2) 0.060(3) 0.054(2) 0.0049(18) 0.0096(17) -0.0005(19)
C10A 0.048(13) 0.079(15) 0.053(9) -0.019(9) 0.028(8) -0.019(11)
C11A 0.027(13) 0.089(13) 0.065(10) -0.011(9) 0.020(10) -0.018(10)
C12A 0.040(15) 0.096(13) 0.059(9) -0.014(9) 0.026(8) -0.033(11)
C13A 0.050(17) 0.079(13) 0.062(12) -0.022(9) 0.037(12) -0.035(11)
C14A 0.058(17) 0.078(14) 0.052(11) -0.003(8) 0.034(11) -0.016(12)
C15A 0.09(2) 0.13(3) 0.066(13) -0.042(19) 0.028(13) -0.04(2)
C16A 0.048(17) 0.093(15) 0.10(3) -0.002(13) 0.028(16) -0.013(12)
C17A 0.07(2) 0.13(3) 0.079(12) -0.020(15) -0.009(14) -0.06(2)
C18A 0.10(3) 0.082(13) 0.10(2) -0.033(14) 0.06(2) -0.054(14)
C19A 0.10(3) 0.12(3) 0.09(2) 0.04(2) 0.057(19) 0.02(2)
C20 0.0442(19) 0.0322(17) 0.0320(15) 0.0043(13) 0.0016(13) -0.0040(14)
C21 0.045(2) 0.0327(17) 0.0376(16) 0.0012(13) -0.0040(14) -0.0010(15)
C22 0.053(2) 0.049(2) 0.060(2) 0.0082(18) 0.0041(18) -0.0016(18)
C23 0.047(2) 0.067(3) 0.085(3) 0.000(2) -0.008(2) 0.005(2)
C24 0.073(3) 0.045(2) 0.068(3) 0.0051(19) -0.027(2) 0.008(2)
C25 0.077(3) 0.046(2) 0.050(2) 0.0149(17) -0.012(2) -0.005(2)
C26 0.053(2) 0.049(2) 0.0459(19) 0.0124(16) -0.0005(16) -0.0037(17)
C27 0.084(3) 0.0322(19) 0.0416(19) -0.0070(14) -0.0107(18) 0.0087(18)
C28 0.115(4) 0.044(2) 0.051(2) -0.0132(18) -0.026(2) 0.007(2)
C29 0.117(5) 0.085(4) 0.077(3) -0.033(3) -0.007(3) 0.044(3)
C30 0.168(6) 0.039(2) 0.065(3) 0.000(2) -0.019(3) -0.029(3)
C31 0.064(2) 0.0368(18) 0.0365(17) -0.0082(14) -0.0021(15) -0.0061(17)
C32 0.091(4) 0.072(3) 0.081(3) -0.030(3) 0.014(3) -0.037(3)
C33 0.097(4) 0.050(2) 0.067(3) -0.022(2) -0.009(2) 0.013(2)
C34 0.130(5) 0.059(3) 0.036(2) -0.0084(18) -0.008(2) 0.000(3)
C15B 0.12(3) 0.19(4) 0.072(13) -0.031(17) 0.040(13) -0.06(3)
C16C 0.14(4) 0.16(3) 0.16(3) -0.06(3) 0.04(3) 0.01(3)
C15D 0.09(2) 0.12(2) 0.070(13) 0.015(14) 0.040(13) 0.00(2)
C16B 0.12(3) 0.115(18) 0.22(4) 0.01(2) 0.09(3) 0.022(19)
C17C 0.043(16) 0.16(2) 0.15(4) 0.04(2) 0.02(2) 0.023(18)
C16D 0.11(3) 0.126(19) 0.10(3) 0.045(19) 0.06(2) 0.04(2)
C17B 0.07(2) 0.21(4) 0.13(2) 0.06(2) -0.02(2) -0.03(3)
C18C 0.11(3) 0.20(4) 0.119(19) -0.02(2) 0.002(16) -0.10(3)
C17D 0.044(15) 0.10(3) 0.096(15) 0.019(14) 0.018(12) -0.035(16)
C18B 0.17(4) 0.11(2) 0.12(3) -0.05(2) 0.00(2) -0.07(2)
C19C 0.12(3) 0.084(14) 0.23(4) -0.012(19) 0.09(3) -0.035(15)
C18D 0.07(2) 0.094(15) 0.15(3) -0.010(18) 0.05(2) -0.030(13)
C19B 0.11(2) 0.11(2) 0.12(3) 0.05(2) 0.06(2) 0.007(18)
C15C 0.13(3) 0.20(4) 0.099(19) 0.08(2) 0.026(17) 0.00(3)
C19D 0.067(17) 0.12(3) 0.10(2) 0.06(2) 0.026(17) 0.009(19)
C10B 0.070(18) 0.104(16) 0.076(12) -0.012(11) 0.018(11) -0.014(14)
C11C 0.063(18) 0.096(14) 0.085(14) 0.012(10) 0.039(12) 0.004(13)
C10D 0.08(2) 0.098(17) 0.079(14) 0.021(11) 0.027(13) 0.017(15)
C11B 0.062(17) 0.103(14) 0.101(15) 0.002(12) 0.035(13) 0.004(12)
C12C 0.06(2) 0.120(16) 0.095(16) 0.018(12) 0.026(15) 0.009(15)
C11D 0.059(18) 0.102(14) 0.087(15) 0.024(11) 0.012(13) 0.000(12)
C12B 0.036(16) 0.112(16) 0.089(14) 0.017(11) 0.017(13) -0.017(13)
C13C 0.054(19) 0.128(17) 0.091(14) 0.006(12) 0.020(12) -0.021(14)
C12D 0.047(16) 0.108(15) 0.088(14) 0.024(12) 0.022(12) -0.008(12)
C13B 0.06(2) 0.089(14) 0.071(12) -0.005(10) 0.024(13) -0.033(13)
C14C 0.063(19) 0.088(12) 0.111(18) 0.007(12) 0.036(15) -0.020(12)
C13D 0.047(14) 0.089(13) 0.084(15) 0.018(11) 0.038(12) -0.017(10)
C14B 0.063(17) 0.085(13) 0.069(12) 0.009(9) 0.024(12) -0.020(11)
C10C 0.048(13) 0.096(15) 0.080(13) 0.025(10) 0.038(11) -0.004(12)
C14D 0.070(17) 0.097(16) 0.068(14) 0.032(11) 0.035(12) 0.012(13)
C35A 0.056(13) 0.093(15) 0.059(9) -0.024(10) -0.017(8) -0.008(11)
C39A 0.119(12) 0.034(8) 0.065(9) 0.017(6) 0.023(7) 0.033(7)
C38A 0.089(10) 0.043(10) 0.059(8) -0.014(7) 0.002(7) 0.003(8)
C37A 0.019(6) 0.083(13) 0.071(9) -0.046(9) 0.008(6) -0.003(7)
C36A 0.036(6) 0.036(8) 0.066(7) -0.008(6) -0.019(5) 0.011(6)
C41A 0.047(7) 0.020(6) 0.105(9) 0.024(6) -0.002(6) 0.015(6)
C40A 0.094(10) 0.027(7) 0.104(9) 0.037(6) 0.035(8) 0.033(6)
C35B 0.16(2) 0.071(16) 0.049(7) 0.014(8) -0.004(10) -0.043(16)
C39B 0.031(8) 0.102(10) 0.040(7) 0.009(6) 0.004(6) 0.014(7)
C40B 0.057(12) 0.084(11) 0.063(7) -0.005(7) 0.013(8) -0.017(10)
C41B 0.077(11) 0.043(7) 0.051(6) 0.032(6) 0.020(7) -0.008(7)
C36B 0.045(9) 0.059(8) 0.047(6) 0.015(6) 0.025(6) 0.003(7)
C37B 0.031(7) 0.027(6) 0.070(6) 0.012(5) 0.022(5) 0.007(5)
C38B 0.042(8) 0.077(9) 0.070(6) 0.029(7) 0.015(6) 0.021(6)

loop_
_atom_type_symbol
_atom_type_description
_atom_type_scat_dispersion_real
_atom_type_scat_dispersion_imag
_atom_type_scat_source
C C 0.0033 0.0016 'International Tables Vol C Tables 4.2.6.8 and 6.1.1.4'
H H 0.0000 0.0000 'International Tables Vol C Tables 4.2.6.8 and 6.1.1.4'
N N 0.0061 0.0033 'International Tables Vol C Tables 4.2.6.8 and 6.1.1.4'
Si Si 0.0817 0.0704 'International Tables Vol C Tables 4.2.6.8 and 6.1.1.4'
Zn Zn 0.2839 1.4301 'International Tables Vol C Tables 4.2.6.8 and 6.1.1.4'

loop_
_geom_angle_atom_site_label_1
_geom_angle_atom_site_label_2
_geom_angle_atom_site_label_3
_geom_angle
_geom_angle_site_symmetry_1
_geom_angle_site_symmetry_3
_geom_angle_publ_flag
Si1 Zn1 C10D 144.6(8) . . ?
Si1 Zn1 C11D 148.0(8) . . ?
Si1 Zn1 C12D 153.4(8) . . ?
Si1 Zn1 C13D 151.7(8) . . ?
Si1 Zn1 C14D 146.3(8) . . ?
C10A Zn1 Si1 151.7(7) . . ?
C10A Zn1 C12A 62.0(9) . . ?
C10A Zn1 C13A 62.0(9) . . ?
C10A Zn1 C14A 37.6(6) . . ?
C11A Zn1 Si1 154.0(8) . . ?
C11A Zn1 C10A 37.5(6) . . ?
C11A Zn1 C12A 37.2(6) . . ?
C11A Zn1 C13A 62.2(10) . . ?
C11A Zn1 C14A 63.1(10) . . ?
C12A Zn1 Si1 145.8(7) . . ?
C12A Zn1 C13A 36.9(6) . . ?
C13A Zn1 Si1 139.5(8) . . ?
C14A Zn1 Si1 141.8(9) . . ?
C14A Zn1 C12A 62.5(10) . . ?
C14A Zn1 C13A 37.4(7) . . ?
C10B Zn1 Si1 144.2(7) . . ?
C10B Zn1 C13B 62.8(11) . . ?
C10B Zn1 C14B 37.3(6) . . ?
C11C Zn1 Si1 144.1(8) . . ?
C11C Zn1 C12C 36.4(7) . . ?
C10D Zn1 C11D 34.9(7) . . ?
C10D Zn1 C12D 57.9(11) . . ?
C11B Zn1 Si1 154.1(8) . . ?
C11B Zn1 C10B 38.3(7) . . ?
C11B Zn1 C12B 38.6(7) . . ?
C11B Zn1 C13B 63.8(11) . . ?
C11B Zn1 C14B 63.3(11) . . ?
C12C Zn1 Si1 152.9(8) . . ?
C12B Zn1 Si1 151.9(8) . . ?
C12B Zn1 C10B 63.6(11) . . ?
C12B Zn1 C13B 37.9(7) . . ?
C12B Zn1 C14B 62.9(11) . . ?
C13C Zn1 Si1 154.4(8) . . ?
C13C Zn1 C11C 60.6(11) . . ?
C13C Zn1 C12C 36.3(7) . . ?
C12D Zn1 C11D 34.7(7) . . ?
C13B Zn1 Si1 141.4(8) . . ?
C13B Zn1 C14B 37.2(7) . . ?
C14C Zn1 Si1 145.2(8) . . ?
C14C Zn1 C11C 61.2(11) . . ?
C14C Zn1 C12C 61.2(11) . . ?
C14C Zn1 C13C 36.7(7) . . ?
C13D Zn1 C10D 59.1(10) . . ?
C13D Zn1 C11D 59.0(10) . . ?
C13D Zn1 C12D 35.4(6) . . ?
C14B Zn1 Si1 137.8(7) . . ?
C10C Zn1 Si1 140.0(8) . . ?
C10C Zn1 C11C 36.7(7) . . ?
C10C Zn1 C12C 61.1(11) . . ?
C10C Zn1 C13C 61.0(11) . . ?
C10C Zn1 C14C 36.9(7) . . ?
C14D Zn1 C10D 35.5(6) . . ?
C14D Zn1 C11D 58.9(10) . . ?
C14D Zn1 C12D 58.8(10) . . ?
C14D Zn1 C13D 36.0(6) . . ?
N1 Si1 Zn1 109.00(10) . . ?
N1 Si1 N2 70.91(12) . . ?
N2 Si1 Zn1 107.67(10) . . ?
C1 Si1 Zn1 120.62(12) . . ?
C1 Si1 N1 118.06(16) . . ?
C1 Si1 N2 120.16(14) . . ?
C20 N1 Si1 91.4(2) . . ?
C20 N1 C27 130.0(3) . . ?
C27 N1 Si1 135.3(2) . . ?
C20 N2 Si1 91.64(19) . . ?
C20 N2 C31 132.1(3) . . ?
C31 N2 Si1 134.7(2) . . ?
C2 C1 Si1 124.6(3) . . ?
C5 C1 Si1 128.6(3) . . ?
C5 C1 C2 106.7(3) . . ?
C1 C2 C6 126.3(3) . . ?
C3 C2 C1 107.5(3) . . ?
C3 C2 C6 126.1(3) . . ?
C2 C3 C4 109.1(3) . . ?
C2 C3 C7 125.3(4) . . ?
C4 C3 C7 125.5(4) . . ?
C3 C4 C8 125.8(3) . . ?
C5 C4 C3 108.6(3) . . ?
C5 C4 C8 125.6(4) . . ?
C1 C5 C9 126.6(3) . . ?
C4 C5 C1 108.0(3) . . ?
C4 C5 C9 125.4(4) . . ?
C11A C10A Zn1 71.0(11) . . ?
C11A C10A C14A 108.7(11) . . ?
C11A C10A C15A 124.0(16) . . ?
C14A C10A Zn1 71.4(14) . . ?
C14A C10A C15A 127.2(16) . . ?
C15A C10A Zn1 126.6(15) . . ?
C10A C11A Zn1 71.5(11) . . ?
C10A C11A C12A 107.9(11) . . ?
C10A C11A C16A 123.6(16) . . ?
C12A C11A Zn1 72.9(10) . . ?
C12A C11A C16A 128.1(16) . . ?
C16A C11A Zn1 127.4(15) . . ?
C11A C12A Zn1 69.9(9) . . ?
C11A C12A C13A 108.2(11) . . ?
C11A C12A C17A 125.1(16) . . ?
C13A C12A Zn1 71.8(14) . . ?
C13A C12A C17A 126.7(16) . . ?
C17A C12A Zn1 126.8(15) . . ?
C12A C13A Zn1 71.2(13) . . ?
C12A C13A C14A 108.1(11) . . ?
C12A C13A C18A 126.4(16) . . ?
C14A C13A Zn1 70.0(15) . . ?
C14A C13A C18A 125.0(15) . . ?
C18A C13A Zn1 130.7(17) . . ?
C10A C14A Zn1 71.0(13) . . ?
C10A C14A C13A 107.1(11) . . ?
C10A C14A C19A 127.4(16) . . ?
C13A C14A Zn1 72.6(15) . . ?
C13A C14A C19A 125.0(16) . . ?
C19A C14A Zn1 128(2) . . ?
N1 C20 C21 127.5(3) . . ?
N2 C20 N1 105.8(3) . . ?
N2 C20 C21 126.7(3) . . ?
C22 C21 C20 120.7(3) . . ?
C22 C21 C26 119.5(3) . . ?
C26 C21 C20 119.8(3) . . ?
C21 C22 C23 119.1(4) . . ?
C24 C23 C22 121.2(4) . . ?
C23 C24 C25 119.3(4) . . ?
C24 C25 C26 120.8(4) . . ?
C25 C26 C21 120.1(4) . . ?
N1 C27 C28 105.5(3) . . ?
N1 C27 C29 110.9(4) . . ?
N1 C27 C30 109.7(3) . . ?
C28 C27 C29 109.9(4) . . ?
C30 C27 C28 110.0(4) . . ?
C30 C27 C29 110.8(4) . . ?
N2 C31 C32 108.0(3) . . ?
N2 C31 C33 106.0(3) . . ?
N2 C31 C34 112.1(3) . . ?
C32 C31 C33 110.1(4) . . ?
C32 C31 C34 111.5(4) . . ?
C34 C31 C33 109.0(4) . . ?
C15B C10B Zn1 123.7(10) . . ?
C11B C10B Zn1 68.5(9) . . ?
C11B C10B C15B 123.2(16) . . ?
C11B C10B C14B 108.3(11) . . ?
C14B C10B Zn1 73.4(10) . . ?
C14B C10B C15B 128.6(16) . . ?
C16C C11C Zn1 122.5(10) . . ?
C12C C11C Zn1 72.3(10) . . ?
C12C C11C C16C 122.9(16) . . ?
C12C C11C C10C 108.4(11) . . ?
C10C C11C Zn1 71.1(10) . . ?
C10C C11C C16C 128.7(16) . . ?
C15D C10D Zn1 121.4(10) . . ?
C11D C10D Zn1 74.2(11) . . ?
C11D C10D C15D 123.2(16) . . ?
C11D C10D C14D 108.9(11) . . ?
C14D C10D Zn1 70.7(10) . . ?
C14D C10D C15D 127.9(16) . . ?
C16B C11B Zn1 121.7(11) . . ?
C10B C11B Zn1 73.2(10) . . ?
C10B C11B C16B 125.4(16) . . ?
C12B C11B Zn1 71.0(10) . . ?
C12B C11B C16B 127.0(16) . . ?
C12B C11B C10B 107.6(11) . . ?
C17C C12C Zn1 123.2(10) . . ?
C11C C12C Zn1 71.3(10) . . ?
C11C C12C C17C 124.7(16) . . ?
C13C C12C Zn1 71.3(10) . . ?
C13C C12C C17C 127.8(17) . . ?
C13C C12C C11C 107.5(11) . . ?
C16D C11D Zn1 123.3(10) . . ?
C10D C11D Zn1 70.9(10) . . ?
C10D C11D C16D 124.0(17) . . ?
C12D C11D Zn1 71.4(10) . . ?
C12D C11D C16D 129.3(17) . . ?
C12D C11D C10D 106.8(11) . . ?
C17B C12B Zn1 121.8(10) . . ?
C11B C12B Zn1 70.3(9) . . ?
C11B C12B C17B 124.3(17) . . ?
C11B C12B C13B 108.9(11) . . ?
C13B C12B Zn1 74.2(10) . . ?
C13B C12B C17B 126.8(17) . . ?
C18C C13C Zn1 122.4(10) . . ?
C12C C13C Zn1 72.4(10) . . ?
C12C C13C C18C 126.3(16) . . ?
C12C C13C C14C 109.0(11) . . ?
C14C C13C Zn1 71.4(10) . . ?
C14C C13C C18C 124.7(16) . . ?
C17D C12D Zn1 121.8(10) . . ?
C11D C12D Zn1 74.0(11) . . ?
C11D C12D C17D 126.5(17) . . ?
C11D C12D C13D 109.6(11) . . ?
C13D C12D Zn1 70.8(10) . . ?
C13D C12D C17D 123.9(17) . . ?
C18B C13B Zn1 124.9(10) . . ?
C12B C13B Zn1 67.9(9) . . ?
C12B C13B C18B 126.2(16) . . ?
C12B C13B C14B 107.3(11) . . ?
C14B C13B Zn1 72.4(9) . . ?
C14B C13B C18B 126.5(16) . . ?
C19C C14C Zn1 122.3(11) . . ?
C13C C14C Zn1 71.9(10) . . ?
C13C C14C C19C 124.7(16) . . ?
C13C C14C C10C 107.1(11) . . ?
C10C C14C Zn1 71.3(10) . . ?
C10C C14C C19C 128.2(16) . . ?
C18D C13D Zn1 120.4(11) . . ?
C12D C13D Zn1 73.8(11) . . ?
C12D C13D C18D 126.7(16) . . ?
C12D C13D C14D 106.9(11) . . ?
C14D C13D Zn1 71.5(10) . . ?
C14D C13D C18D 126.5(16) . . ?
C19B C14B Zn1 126.1(10) . . ?
C10B C14B Zn1 69.3(9) . . ?
C10B C14B C19B 125.5(16) . . ?
C10B C14B C13B 107.9(11) . . ?
C13B C14B Zn1 70.5(9) . . ?
C13B C14B C19B 126.5(16) . . ?
C15C C10C Zn1 122.0(11) . . ?
C11C C10C Zn1 72.2(10) . . ?
C11C C10C C15C 126.5(17) . . ?
C11C C10C C14C 108.0(11) . . ?
C14C C10C Zn1 71.8(9) . . ?
C14C C10C C15C 125.4(16) . . ?
C19D C14D Zn1 119.7(12) . . ?
C10D C14D Zn1 73.8(11) . . ?
C10D C14D C19D 126.3(17) . . ?
C10D C14D C13D 107.9(11) . . ?
C13D C14D Zn1 72.5(10) . . ?
C13D C14D C19D 125.9(17) . . ?
C40A C39A C38A 119.6 . . ?
C37A C38A C39A 119.6 . . ?
C38A C37A C36A 121.6 . . ?
C37A C36A C35A 121.0 . . ?
C37A C36A C41A 117.9 . . ?
C41A C36A C35A 121.0 . . ?
C40A C41A C36A 120.8 . . ?
C41A C40A C39A 120.5 . . ?
C38B C39B C40B 119.7 . . ?
C41B C40B C39B 119.5 . . ?
C40B C41B C36B 121.6 . . ?
C41B C36B C35B 121.2 . . ?
C41B C36B C37B 118.0 . . ?
C37B C36B C35B 120.8 . . ?
C38B C37B C36B 120.6 . . ?
C39B C38B C37B 120.5 . . ?

loop_
_geom_bond_atom_site_label_1
_geom_bond_atom_site_label_2
_geom_bond_distance
_geom_bond_site_symmetry_2
_geom_bond_publ_flag
Zn1 Si1 2.3105(11) . ?
Zn1 C10A 2.19(3) . ?
Zn1 C11A 2.18(3) . ?
Zn1 C12A 2.22(3) . ?
Zn1 C13A 2.23(3) . ?
Zn1 C14A 2.19(4) . ?
Zn1 C10B 2.25(2) . ?
Zn1 C11C 2.24(3) . ?
Zn1 C10D 2.37(3) . ?
Zn1 C11B 2.19(3) . ?
Zn1 C12C 2.26(3) . ?
Zn1 C11D 2.42(3) . ?
Zn1 C12B 2.19(3) . ?
Zn1 C13C 2.24(3) . ?
Zn1 C12D 2.38(3) . ?
Zn1 C13B 2.28(3) . ?
Zn1 C14C 2.24(3) . ?
Zn1 C13D 2.34(3) . ?
Zn1 C14B 2.30(3) . ?
Zn1 C10C 2.23(3) . ?
Zn1 C14D 2.33(3) . ?
Si1 N1 1.836(3) . ?
Si1 N2 1.843(3) . ?
Si1 C1 1.779(3) . ?
N1 C20 1.346(4) . ?
N1 C27 1.492(4) . ?
N2 C20 1.329(4) . ?
N2 C31 1.490(4) . ?
C1 C2 1.447(5) . ?
C1 C5 1.442(5) . ?
C2 C3 1.388(5) . ?
C2 C6 1.493(6) . ?
C3 C4 1.422(6) . ?
C3 C7 1.519(5) . ?
C4 C5 1.387(5) . ?
C4 C8 1.513(6) . ?
C5 C9 1.503(5) . ?
C10A C11A 1.40(2) . ?
C10A C14A 1.41(2) . ?
C10A C15A 1.55(2) . ?
C11A C12A 1.40(2) . ?
C11A C16A 1.55(3) . ?
C12A C13A 1.41(2) . ?
C12A C17A 1.55(2) . ?
C13A C14A 1.42(2) . ?
C13A C18A 1.55(2) . ?
C14A C19A 1.55(3) . ?
C20 C21 1.486(4) . ?
C21 C22 1.380(5) . ?
C21 C26 1.394(5) . ?
C22 C23 1.398(6) . ?
C23 C24 1.368(7) . ?
C24 C25 1.370(7) . ?
C25 C26 1.379(5) . ?
C27 C28 1.522(5) . ?
C27 C29 1.525(8) . ?
C27 C30 1.508(7) . ?
C31 C32 1.511(6) . ?
C31 C33 1.526(6) . ?
C31 C34 1.513(5) . ?
C15B C10B 1.52(3) . ?
C16C C11C 1.62(3) . ?
C15D C10D 1.47(3) . ?
C16B C11B 1.52(3) . ?
C17C C12C 1.62(3) . ?
C16D C11D 1.47(3) . ?
C17B C12B 1.52(3) . ?
C18C C13C 1.61(3) . ?
C17D C12D 1.47(3) . ?
C18B C13B 1.53(3) . ?
C19C C14C 1.61(3) . ?
C18D C13D 1.47(3) . ?
C19B C14B 1.53(3) . ?
C15C C10C 1.63(3) . ?
C19D C14D 1.48(3) . ?
C10B C11B 1.45(3) . ?
C10B C14B 1.46(3) . ?
C11C C12C 1.40(3) . ?
C11C C10C 1.41(3) . ?
C10D C11D 1.44(3) . ?
C10D C14D 1.44(3) . ?
C11B C12B 1.45(3) . ?
C12C C13C 1.40(3) . ?
C11D C12D 1.43(3) . ?
C12B C13B 1.45(3) . ?
C13C C14C 1.41(3) . ?
C12D C13D 1.44(3) . ?
C13B C14B 1.46(3) . ?
C14C C10C 1.41(3) . ?
C13D C14D 1.44(3) . ?
C35A C36A 1.5055 . ?
C39A C38A 1.3907 . ?
C39A C40A 1.3813 . ?
C38A C37A 1.3775 . ?
C37A C36A 1.3927 . ?
C36A C41A 1.3938 . ?
C41A C40A 1.3800 . ?
C35B C36B 1.5076 . ?
C39B C40B 1.3908 . ?
C39B C38B 1.3797 . ?
C40B C41B 1.3768 . ?
C41B C36B 1.3918 . ?
C36B C37B 1.3954 . ?
C37B C38B 1.3805 . ?
